data_1008868
loop_
_publ_author_name
'Vincent, H'
'Bekka, A'
'Anne, M'
'Joubert, J C'

_publ_section_title
;
Synthese, structure cristalline, condoctivite ionique, et proprietes
magnetiques d'un nouveau ferrite der type alumine $-beta" Na1.3 K.6
Fe10.1 Zn.9 O17
;
_journal_coden_ASTM JSSCBI
_journal_name_full 'Journal of Solid State Chemistry'
_journal_page_first 181
_journal_page_last 191
_journal_paper_doi 10.1016/0022-4596(89)90005-4
_journal_volume 81
_journal_year 1989
_chemical_formula_structural 'Na1.3 K.6 Fe10.1 Zn.9 O17'
_chemical_formula_sum 'Fe10.1 K0.6 Na1.3 O17 Zn0.9'
_chemical_name_systematic
;
Sodium potassium iron zinc oxide (1.3/.6/10.1/.9/17)
;
_space_group_IT_number 166
_symmetry_cell_setting trigonal
_symmetry_space_group_name_Hall '-R 3 2"'
_symmetry_space_group_name_H-M 'R -3 m :H'
_cell_angle_alpha 90
_cell_angle_beta 90
_cell_angle_gamma 120
_cell_formula_units_Z 3
_cell_length_a 5.947(1)
_cell_length_b 5.947(1)
_cell_length_c 35.82999(1000)
_cell_volume 1097.4
_refine_ls_R_factor_all 0.033
_cod_original_sg_symbol_H-M 'R -3 m H'
_cod_original_formula_sum 'Fe10.1 K.6 Na1.3 O17 Zn.9'
_cod_database_code 1008868

loop_
_symmetry_equiv_pos_as_xyz
x,y,z
-y,x-y,z
y-x,-x,z
-y,-x,z
x,x-y,z
y-x,y,z
-x,-y,-z
y,y-x,-z
x-y,x,-z
y,x,-z
-x,y-x,-z
x-y,-y,-z
1/3+x,2/3+y,2/3+z
2/3+x,1/3+y,1/3+z
1/3-y,2/3+x-y,2/3+z
2/3-y,1/3+x-y,1/3+z
1/3-x+y,2/3-x,2/3+z
2/3-x+y,1/3-x,1/3+z
1/3-y,2/3-x,2/3+z
2/3-y,1/3-x,1/3+z
1/3+x,2/3+x-y,2/3+z
2/3+x,1/3+x-y,1/3+z
1/3-x+y,2/3+y,2/3+z
2/3-x+y,1/3+y,1/3+z
1/3-x,2/3-y,2/3-z
2/3-x,1/3-y,1/3-z
1/3+y,2/3-x+y,2/3-z
2/3+y,1/3-x+y,1/3-z
1/3+x-y,2/3+x,2/3-z
2/3+x-y,1/3+x,1/3-z
1/3+y,2/3+x,2/3-z
2/3+y,1/3+x,1/3-z
1/3-x,2/3-x+y,2/3-z
2/3-x,1/3-x+y,1/3-z
1/3+x-y,2/3-y,2/3-z
2/3+x-y,1/3-y,1/3-z

loop_
_atom_site_aniso_label
_atom_site_aniso_U_11
_atom_site_aniso_U_12
_atom_site_aniso_U_13
_atom_site_aniso_U_22
_atom_site_aniso_U_23
_atom_site_aniso_U_33
Fe1 0.0050(2) 0.0027(2) 0.0003(1) 0.0050(2) -0.0003(1) 0.0018(2)
Fe2 0.0047(2) 0.0024(1) 0. 0.0047(2) 0. 0.0005(3)
Zn1 0.0047(2) 0.0024(1) 0. 0.0047(2) 0. 0.0005(3)
Fe3 0.0054(2) 0.0027(1) 0. 0.0054(2) 0. 0.0001(2)
Fe4 0.0051(3) 0.0026(1) 0. 0.0051(3) 0. 0.0001(3)
O1 0.0047(8) 0.0013(8) -0.0008(3) 0.0047(8) 0.0008(3) 0.0001(3)
O2 0.0045(8) 0.0024(8) 0.0009(3) 0.0045(8) -0.0009(3) 0.0032(8)
O3 0.0055(12) 0.0028(6) 0. 0.0055(12) 0. 0.0030(14)
O4 0.0040(12) 0.0020(6) 0. 0.0040(12) 0. 0.0015(7)
O5 0.0423(47) 0.0212(24) 0. 0.0423(47) 0. 0.0024(11)
Na1 0.1298(105) -0.0856(125) 0.0502(57) 0.1298(105) -0.0502(57) 0.0295(37)
K1 0.1298(105) -0.0856(125) 0.0502(57) 0.1298(105) -0.0502(57) 0.0295(37)

loop_
_atom_site_label
_atom_site_type_symbol
_atom_site_symmetry_multiplicity
_atom_site_Wyckoff_symbol
_atom_site_fract_x
_atom_site_fract_y
_atom_site_fract_z
_atom_site_occupancy
_atom_site_attached_hydrogens
_atom_site_calc_flag
Fe1 Fe3+ 18 h 0.16889(5) -0.16889(5) -0.06991(1) 1. 0 d
Fe2 Fe3+ 6 c 0. 0. 0.35041(2) 0.55 0 d
Zn1 Zn2+ 6 c 0. 0. 0.35041(2) 0.45 0 d
Fe3 Fe3+ 6 c 0. 0. 0.44982(2) 1. 0 d
Fe4 Fe3+ 3 a 0. 0. 0. 1. 0 d
O1 O2- 18 h 0.15604(29) -0.15604(29) 0.03389(6) 1. 0 d
O2 O2- 18 h 0.16404(26) -0.16404(26) 0.23599(6) 1. 0 d
O3 O2- 6 c 0. 0. 0.29639(13) 1. 0 d
O4 O2- 6 c 0. 0. 0.09588(13) 1. 0 d
O5 O2- 3 b 0. 0. 0.5 1. 0 d
Na1 Na1+ 18 h 0.700(3) 0.300(3) 0.1635(2) 0.217 0 d
K1 K1+ 18 h 0.700(3) 0.300(3) 0.1635(2) 0.1 0 d

loop_
_atom_type_symbol
_atom_type_oxidation_number
Fe3+ 3.000
Zn2+ 2.000
O2- -2.000
Na1+ 1.000
K1+ 1.000
